data_4037057
loop_
_publ_author_name
'Upadhyay, Gourav M.'
'Talele, Harish R.'
'Bedekar, Ashutosh V.'

_publ_section_title
;
 Synthesis and Photophysical Properties of Aza[n]helicenes.
;
_journal_issue 17
_journal_name_full 'The Journal of organic chemistry'
_journal_page_first 7751
_journal_page_last 7759
_journal_paper_doi 10.1021/acs.joc.6b01395
_journal_volume 81
_journal_year 2016
_chemical_formula_moiety 'C40 H29 N'
_chemical_formula_sum 'C40 H29 N'
_chemical_formula_weight 523.64
_space_group_crystal_system monoclinic
_space_group_IT_number 14
_space_group_name_Hall '-P 2ybc'
_space_group_name_H-M_alt 'P 1 21/c 1'
_atom_sites_solution_hydrogens geom
_atom_sites_solution_primary direct
_audit_creation_date 2016-07-18
_audit_creation_method
;
Olex2 1.2
(compiled 2016.02.19 svn.r3266 for OlexSys, GUI svn.r5155)
;
_cell_angle_alpha 90
_cell_angle_beta 93.758(3)
_cell_angle_gamma 90
_cell_formula_units_Z 4
_cell_length_a 11.2737(4)
_cell_length_b 14.8446(4)
_cell_length_c 16.9670(5)
_cell_measurement_reflns_used 8916
_cell_measurement_temperature 293(2)
_cell_measurement_theta_max 72.8910
_cell_measurement_theta_min 3.9350
_cell_volume 2833.38(15)
_computing_cell_refinement
;
CrysAlisPro, Agilent Technologies,
Version 1.171.36.28 (release 01-02-2013 CrysAlis171 .NET)
(compiled Feb  1 2013,16:14:44)
;
_computing_data_collection
;
CrysAlisPro, Agilent Technologies,
Version 1.171.36.28 (release 01-02-2013 CrysAlis171 .NET)
(compiled Feb  1 2013,16:14:44)
;
_computing_data_reduction
;
CrysAlisPro, Agilent Technologies,
Version 1.171.36.28 (release 01-02-2013 CrysAlis171 .NET)
(compiled Feb  1 2013,16:14:44)
;
_computing_molecular_graphics 'Olex2 (Dolomanov et al., 2009)'
_computing_publication_material 'Olex2 (Dolomanov et al., 2009)'
_computing_structure_refinement 'ShelXL (Sheldrick, 2015)'
_computing_structure_solution 'SIR2004 (Burla et al., 2007)'
_diffrn_ambient_temperature 293(2)
_diffrn_detector_area_resol_mean 8.0851
_diffrn_measured_fraction_theta_full 1.000
_diffrn_measured_fraction_theta_max 1.000
_diffrn_measurement_details
;
#__ type_ start__ end____ width___ exp.time_
  1 omega  -75.00  -38.00   1.0000    2.1200
omega____ theta____ kappa____ phi______ frames
    -        0.0000  178.0000 -180.0000 37

#__ type_ start__ end____ width___ exp.time_
  2 omega  -73.00  -29.00   1.0000    2.1200
omega____ theta____ kappa____ phi______ frames
    -        0.0000  -19.0000   60.0000 44

#__ type_ start__ end____ width___ exp.time_
  3 omega  -12.00   33.00   1.0000    2.1200
omega____ theta____ kappa____ phi______ frames
    -        0.0000  -19.0000   60.0000 45

#__ type_ start__ end____ width___ exp.time_
  4 omega  -43.00   30.00   1.0000    8.5000
omega____ theta____ kappa____ phi______ frames
    -      -42.5000   25.0000  150.0000 73

#__ type_ start__ end____ width___ exp.time_
  5 omega   48.00  126.00   1.0000    8.5000
omega____ theta____ kappa____ phi______ frames
    -       56.0000   75.0000   13.5941 78

#__ type_ start__ end____ width___ exp.time_
  6 omega   47.00   74.00   1.0000    8.5000
omega____ theta____ kappa____ phi______ frames
    -       56.0000   57.0000 -180.0000 27

#__ type_ start__ end____ width___ exp.time_
  7 omega  -12.00   21.00   1.0000    8.5000
omega____ theta____ kappa____ phi______ frames
    -       56.0000  -57.0000 -120.0000 33

#__ type_ start__ end____ width___ exp.time_
  8 omega  -12.00   77.00   1.0000    8.5000
omega____ theta____ kappa____ phi______ frames
    -       56.0000  -57.0000  120.0000 89

#__ type_ start__ end____ width___ exp.time_
  9 omega   -4.00   92.00   1.0000    8.5000
omega____ theta____ kappa____ phi______ frames
    -       56.0000  -99.0000  -30.0000 96

#__ type_ start__ end____ width___ exp.time_
 10 omega   41.00   68.00   1.0000    8.5000
omega____ theta____ kappa____ phi______ frames
    -       56.0000  -57.0000 -120.0000 27

#__ type_ start__ end____ width___ exp.time_
 11 omega   44.00   70.00   1.0000    8.5000
omega____ theta____ kappa____ phi______ frames
    -      112.0000  -92.0000    0.0000 26

#__ type_ start__ end____ width___ exp.time_
 12 omega   92.00  122.00   1.0000    8.5000
omega____ theta____ kappa____ phi______ frames
    -      112.0000   64.0000   30.0000 30

#__ type_ start__ end____ width___ exp.time_
 13 omega   91.00  130.00   1.0000    8.5000
omega____ theta____ kappa____ phi______ frames
    -      112.0000   38.0000  120.0000 39

#__ type_ start__ end____ width___ exp.time_
 14 omega   55.00   92.00   1.0000    8.5000
omega____ theta____ kappa____ phi______ frames
    -      112.0000  -38.0000 -180.0000 37

#__ type_ start__ end____ width___ exp.time_
 15 omega   91.00  159.00   1.0000    8.5000
omega____ theta____ kappa____ phi______ frames
    -      112.0000   50.0000  -60.0000 68

#__ type_ start__ end____ width___ exp.time_
 16 omega   53.00   80.00   1.0000    8.5000
omega____ theta____ kappa____ phi______ frames
    -      112.0000  -38.0000   90.0000 27

#__ type_ start__ end____ width___ exp.time_
 17 omega  101.00  144.00   1.0000    8.5000
omega____ theta____ kappa____ phi______ frames
    -      112.0000   50.0000  -90.0000 43

#__ type_ start__ end____ width___ exp.time_
 18 omega  134.00  160.00   1.0000    8.5000
omega____ theta____ kappa____ phi______ frames
    -      112.0000   50.0000 -150.0000 26

#__ type_ start__ end____ width___ exp.time_
 19 omega  126.00  171.00   1.0000    8.5000
omega____ theta____ kappa____ phi______ frames
    -      112.0000   25.0000 -120.0000 45

#__ type_ start__ end____ width___ exp.time_
 20 omega   90.00  116.00   1.0000    8.5000
omega____ theta____ kappa____ phi______ frames
    -      112.0000   25.0000 -120.0000 26

#__ type_ start__ end____ width___ exp.time_
 21 omega   54.00   82.00   1.0000    8.5000
omega____ theta____ kappa____ phi______ frames
    -      112.0000  -38.0000  -60.0000 28

#__ type_ start__ end____ width___ exp.time_
 22 omega   39.00   69.00   1.0000    8.5000
omega____ theta____ kappa____ phi______ frames
    -      112.0000  -25.0000  120.0000 30

#__ type_ start__ end____ width___ exp.time_
 23 omega   42.00   68.00   1.0000    8.5000
omega____ theta____ kappa____ phi______ frames
    -      112.0000  -92.0000  -30.0000 26

#__ type_ start__ end____ width___ exp.time_
 24 omega   95.00  130.00   1.0000    8.5000
omega____ theta____ kappa____ phi______ frames
    -      112.0000  -92.0000  -30.0000 35

#__ type_ start__ end____ width___ exp.time_
 25 omega   95.00  132.00   1.0000    8.5000
omega____ theta____ kappa____ phi______ frames
    -      112.0000   38.0000  -30.0000 37

#__ type_ start__ end____ width___ exp.time_
 26 omega   50.00   78.00   1.0000    8.5000
omega____ theta____ kappa____ phi______ frames
    -      112.0000  -50.0000   30.0000 28

#__ type_ start__ end____ width___ exp.time_
 27 omega   60.00  100.00   1.0000    8.5000
omega____ theta____ kappa____ phi______ frames
    -      112.0000  -50.0000  -30.0000 40

#__ type_ start__ end____ width___ exp.time_
 28 omega  136.00  168.00   1.0000    8.5000
omega____ theta____ kappa____ phi______ frames
    -      112.0000   25.0000 -180.0000 32

#__ type_ start__ end____ width___ exp.time_
 29 omega   75.00  101.00   1.0000    8.5000
omega____ theta____ kappa____ phi______ frames
    -      112.0000  -50.0000   60.0000 26

#__ type_ start__ end____ width___ exp.time_
 30 omega   46.00   84.00   1.0000    8.5000
omega____ theta____ kappa____ phi______ frames
    -      112.0000  -38.0000  150.0000 38

#__ type_ start__ end____ width___ exp.time_
 31 omega  129.00  178.00   1.0000    8.5000
omega____ theta____ kappa____ phi______ frames
    -      112.0000   25.0000   30.0000 49

#__ type_ start__ end____ width___ exp.time_
 32 omega   42.00   67.00   1.0000    8.5000
omega____ theta____ kappa____ phi______ frames
    -      112.0000  -25.0000   90.0000 25

#__ type_ start__ end____ width___ exp.time_
 33 omega   47.00   83.00   1.0000    8.5000
omega____ theta____ kappa____ phi______ frames
    -      112.0000  -27.0000   61.7910 36

#__ type_ start__ end____ width___ exp.time_
 34 omega   54.00   95.00   1.0000    8.5000
omega____ theta____ kappa____ phi______ frames
    -      112.0000 -111.0000  120.0000 41

#__ type_ start__ end____ width___ exp.time_
 35 omega  146.00  172.00   1.0000    8.5000
omega____ theta____ kappa____ phi______ frames
    -      112.0000  111.0000   60.0000 26

#__ type_ start__ end____ width___ exp.time_
 36 omega   86.00  122.00   1.0000    8.5000
omega____ theta____ kappa____ phi______ frames
    -      112.0000   25.0000   30.0000 36

#__ type_ start__ end____ width___ exp.time_
 37 omega   60.00   86.00   1.0000    8.5000
omega____ theta____ kappa____ phi______ frames
    -      112.0000  -64.0000 -120.0000 26

#__ type_ start__ end____ width___ exp.time_
 38 omega   39.00   91.00   1.0000    8.5000
omega____ theta____ kappa____ phi______ frames
    -      112.0000  -25.0000  -30.0000 52

#__ type_ start__ end____ width___ exp.time_
 39 omega   45.00   91.00   1.0000    8.5000
omega____ theta____ kappa____ phi______ frames
    -      112.0000  -38.0000   30.0000 46

#__ type_ start__ end____ width___ exp.time_
 40 omega   91.00  117.00   1.0000    8.5000
omega____ theta____ kappa____ phi______ frames
    -      112.0000  -64.0000  120.0000 26

#__ type_ start__ end____ width___ exp.time_
 41 omega  -72.00   26.00   1.0000    2.1200
omega____ theta____ kappa____ phi______ frames
    -        0.0000  -38.0000  -90.0000 98

#__ type_ start__ end____ width___ exp.time_
 42 omega   -4.00   42.00   1.0000    2.1200
omega____ theta____ kappa____ phi______ frames
    -        0.0000  -99.0000    0.0000 46

#__ type_ start__ end____ width___ exp.time_
 43 omega  -69.00   21.00   1.0000    2.1200
omega____ theta____ kappa____ phi______ frames
    -        0.0000  -57.0000  150.0000 90

#__ type_ start__ end____ width___ exp.time_
 44 omega -113.00  -12.00   1.0000    8.5000
omega____ theta____ kappa____ phi______ frames
    -      -42.5000  -77.0000  120.0000 101

#__ type_ start__ end____ width___ exp.time_
 45 omega -113.00  -12.00   1.0000    8.5000
omega____ theta____ kappa____ phi______ frames
    -      -42.5000  -77.0000 -180.0000 101

#__ type_ start__ end____ width___ exp.time_
 46 omega -113.00  -12.00   1.0000    8.5000
omega____ theta____ kappa____ phi______ frames
    -      -42.5000  -77.0000   60.0000 101

#__ type_ start__ end____ width___ exp.time_
 47 omega -113.00  -12.00   1.0000    8.5000
omega____ theta____ kappa____ phi______ frames
    -      -42.5000  -77.0000 -120.0000 101

#__ type_ start__ end____ width___ exp.time_
 48 omega  -16.00   82.00   1.0000    8.5000
omega____ theta____ kappa____ phi______ frames
    -       56.0000  -38.0000  -30.0000 98

#__ type_ start__ end____ width___ exp.time_
 49 omega   26.00  126.00   1.0000    8.5000
omega____ theta____ kappa____ phi______ frames
    -       56.0000   77.0000  -30.0000 100

#__ type_ start__ end____ width___ exp.time_
 50 omega   26.00   76.00   1.0000    8.5000
omega____ theta____ kappa____ phi______ frames
    -       56.0000   77.0000  -90.0000 50
;
_diffrn_measurement_device_type 'Xcalibur, Eos, Gemini'
_diffrn_measurement_method '\w scans'
_diffrn_orient_matrix_UB_11 -0.1265285000
_diffrn_orient_matrix_UB_12 0.0348936000
_diffrn_orient_matrix_UB_13 0.0105882000
_diffrn_orient_matrix_UB_21 0.0422269000
_diffrn_orient_matrix_UB_22 0.0404153000
_diffrn_orient_matrix_UB_23 0.0807200000
_diffrn_orient_matrix_UB_31 0.0304114000
_diffrn_orient_matrix_UB_32 0.0890843000
_diffrn_orient_matrix_UB_33 -0.0407008000
_diffrn_radiation_monochromator graphite
_diffrn_radiation_type CuK\a
_diffrn_radiation_wavelength 1.54184
_diffrn_reflns_av_R_equivalents 0.0446
_diffrn_reflns_av_unetI/netI 0.0264
_diffrn_reflns_Laue_measured_fraction_full 1.000
_diffrn_reflns_Laue_measured_fraction_max 1.000
_diffrn_reflns_limit_h_max 13
_diffrn_reflns_limit_h_min -13
_diffrn_reflns_limit_k_max 17
_diffrn_reflns_limit_k_min -16
_diffrn_reflns_limit_l_max 20
_diffrn_reflns_limit_l_min -20
_diffrn_reflns_number 25538
_diffrn_reflns_point_group_measured_fraction_full 1.000
_diffrn_reflns_point_group_measured_fraction_max 1.000
_diffrn_reflns_theta_full 67.684
_diffrn_reflns_theta_max 68.243
_diffrn_reflns_theta_min 3.960
_diffrn_source 'Enhance (Cu) X-ray Source'
_exptl_absorpt_coefficient_mu 0.535
_exptl_absorpt_correction_T_max 1.00000
_exptl_absorpt_correction_T_min 0.26523
_exptl_absorpt_correction_type multi-scan
_exptl_absorpt_process_details
;
CrysAlisPro, Agilent Technologies,
Version 1.171.36.28 (release 01-02-2013 CrysAlis171 .NET)
(compiled Feb  1 2013,16:14:44)
Empirical absorption correction using spherical harmonics,
 implemented in SCALE3 ABSPACK scaling algorithm.
;
_exptl_crystal_colour yellow
_exptl_crystal_density_diffrn 1.228
_exptl_crystal_description plate
_exptl_crystal_F_000 1104
_exptl_crystal_size_max 0.39
_exptl_crystal_size_mid 0.35
_exptl_crystal_size_min 0.34
_refine_diff_density_max 0.434
_refine_diff_density_min -0.297
_refine_diff_density_rms 0.038
_refine_ls_extinction_coef 0.0009(3)
_refine_ls_extinction_expression Fc^*^=kFc[1+0.001xFc^2^\l^3^/sin(2\q)]^-1/4^
_refine_ls_extinction_method 'SHELXL-2014/7 (Sheldrick 2014'
_refine_ls_goodness_of_fit_ref 1.030
_refine_ls_hydrogen_treatment constr
_refine_ls_matrix_type full
_refine_ls_number_parameters 371
_refine_ls_number_reflns 5192
_refine_ls_number_restraints 0
_refine_ls_restrained_S_all 1.030
_refine_ls_R_factor_all 0.0968
_refine_ls_R_factor_gt 0.0755
_refine_ls_shift/su_max 0.000
_refine_ls_shift/su_mean 0.000
_refine_ls_structure_factor_coef Fsqd
_refine_ls_weighting_details 'w=1/[\s^2^(Fo^2^)+(0.1167P)^2^+1.1043P] where P=(Fo^2^+2Fc^2^)/3'
_refine_ls_weighting_scheme calc
_refine_ls_wR_factor_gt 0.2144
_refine_ls_wR_factor_ref 0.2372
_reflns_Friedel_coverage 0.000
_reflns_number_gt 3719
_reflns_number_total 5192
_reflns_threshold_expression 'I > 2\s(I)'
_cod_data_source_file jo6b01395_si_005.cif
_cod_data_source_block exp_937
_cod_original_cell_volume 2833.38(16)
_cod_database_code 4037057
_chemical_oxdiff_formula 'C H N'
_shelx_space_group_comment
;
The symmetry employed for this shelxl refinement is uniquely defined
by the following loop, which should always be used as a source of
symmetry information in preference to the above space-group names.
They are only intended as comments.
;
_reflns_odcompleteness_completeness 90.05
_reflns_odcompleteness_iscentric 1
_reflns_odcompleteness_theta 80.95
_olex2_refinement_description
;
1. Fixed Uiso
 At 1.2 times of:
  All C(H) groups, All C(H,H) groups
 At 1.5 times of:
  All C(H,H,H) groups
2.a Secondary CH2 refined with riding coordinates:
 C38(H38A,H38B), C39(H39A,H39B), C40(H40A,H40B)
2.b Me refined with riding coordinates:
 C92(H92A,H92B,H92C)
2.c Aromatic/amide H refined with riding coordinates:
 C18(H18), C31(H31), C9(H9), C28(H28), C24(H24), C17(H17), C37(H37), C27(H27),
 C10(H10), C15(H15), C32(H32), C14(H14), C25(H25), C12(H12), C36(H36), C11(H11),
  C33(H33), C34(H34), C90(H90), C91(H91)
;
_shelx_shelxl_version_number 2014/7
_olex2_submission_special_instructions 'No special instructions were received'

loop_
_space_group_symop_operation_xyz
'x, y, z'
'-x, y+1/2, -z+1/2'
'-x, -y, -z'
'x, -y-1/2, z-1/2'

loop_
_atom_site_label
_atom_site_type_symbol
_atom_site_fract_x
_atom_site_fract_y
_atom_site_fract_z
_atom_site_U_iso_or_equiv
_atom_site_adp_type
_atom_site_occupancy
_atom_site_site_symmetry_order
_atom_site_calc_flag
_atom_site_refinement_flags_posn
C6 C 0.2352(2) 0.97272(16) 0.33503(13) 0.0593(6) Uani 1 1 d .
N3 N -0.0664(2) 0.92750(16) 0.40093(14) 0.0741(6) Uani 1 1 d .
C19 C 0.2983(2) 0.93246(17) 0.40130(14) 0.0607(6) Uani 1 1 d .
C21 C 0.1153(2) 0.88034(16) 0.45259(14) 0.0616(6) Uani 1 1 d .
C4 C 0.0546(2) 0.92838(16) 0.39086(15) 0.0622(6) Uani 1 1 d .
C7 C 0.3011(2) 1.02224(17) 0.27776(15) 0.0657(7) Uani 1 1 d .
C1 C 0.0243(3) 0.84617(17) 0.50229(16) 0.0694(7) Uani 1 1 d .
C22 C 0.1305(3) 0.7566(2) 0.61430(17) 0.0862(9) Uani 1 1 d .
C8 C 0.2508(3) 1.0520(2) 0.20204(16) 0.0759(8) Uani 1 1 d .
C16 C 0.4189(3) 1.0452(2) 0.29973(18) 0.0771(8) Uani 1 1 d .
C29 C 0.0286(3) 0.80090(19) 0.57654(17) 0.0803(8) Uani 1 1 d .
C23 C 0.1371(5) 0.7507(2) 0.6977(2) 0.1087(13) Uani 1 1 d .
C18 C 0.4223(3) 0.9475(2) 0.41404(17) 0.0778(8) Uani 1 1 d .
H18 H 0.4654 0.9173 0.4545 0.093 Uiso 1 1 calc R
C26 C -0.0787(4) 0.8061(2) 0.6183(2) 0.0961(11) Uani 1 1 d .
C2 C -0.0830(3) 0.87998(18) 0.46911(19) 0.0753(8) Uani 1 1 d .
C30 C 0.2212(3) 0.7109(2) 0.57304(19) 0.0874(9) Uani 1 1 d .
C13 C 0.3119(4) 1.1197(2) 0.1605(2) 0.0967(11) Uani 1 1 d .
C31 C 0.2060(3) 0.6867(2) 0.49266(19) 0.0863(9) Uani 1 1 d .
H31 H 0.1356 0.7020 0.4641 0.104 Uiso 1 1 calc R
C9 C 0.1475(3) 1.0150(2) 0.16340(16) 0.0887(10) Uani 1 1 d .
H9 H 0.1106 0.9661 0.1858 0.106 Uiso 1 1 calc R
C28 C -0.1911(3) 0.8706(2) 0.5057(2) 0.0934(10) Uani 1 1 d .
H28 H -0.2635 0.8872 0.4804 0.112 Uiso 1 1 calc R
C24 C 0.0331(6) 0.7697(3) 0.7393(2) 0.1287(19) Uani 1 1 d .
H24 H 0.0380 0.7682 0.7942 0.154 Uiso 1 1 calc R
C17 C 0.4779(3) 1.0055(2) 0.3676(2) 0.0873(9) Uani 1 1 d .
H17 H 0.5571 1.0199 0.3805 0.105 Uiso 1 1 calc R
C37 C 0.2433(7) 0.7222(3) 0.7380(3) 0.1336(19) Uani 1 1 d .
H37 H 0.2497 0.7249 0.7928 0.160 Uiso 1 1 calc R
C27 C -0.1838(4) 0.8360(2) 0.5799(3) 0.1057(13) Uani 1 1 d .
H27 H -0.2531 0.8321 0.6065 0.127 Uiso 1 1 calc R
C38 C -0.1556(3) 0.9768(3) 0.3540(2) 0.0936(10) Uani 1 1 d .
H38A H -0.1215 1.0325 0.3360 0.112 Uiso 1 1 calc R
H38B H -0.2204 0.9921 0.3865 0.112 Uiso 1 1 calc R
C10 C 0.1003(4) 1.0500(3) 0.0931(2) 0.1184(14) Uani 1 1 d .
H10 H 0.0314 1.0252 0.0690 0.142 Uiso 1 1 calc R
C15 C 0.4794(3) 1.1098(3) 0.2544(3) 0.1026(11) Uani 1 1 d .
H15 H 0.5573 1.1256 0.2697 0.123 Uiso 1 1 calc R
C32 C 0.2916(4) 0.6416(3) 0.4558(3) 0.1149(13) Uani 1 1 d .
H32 H 0.2790 0.6266 0.4027 0.138 Uiso 1 1 calc R
C35 C 0.3257(4) 0.6809(3) 0.6152(3) 0.1117(13) Uani 1 1 d .
C14 C 0.4255(4) 1.1476(3) 0.1907(3) 0.1133(13) Uani 1 1 d .
H14 H 0.4638 1.1937 0.1653 0.136 Uiso 1 1 calc R
C25 C -0.0699(6) 0.7894(3) 0.7008(3) 0.1264(17) Uani 1 1 d .
H25 H -0.1382 0.7922 0.7286 0.152 Uiso 1 1 calc R
C12 C 0.2591(5) 1.1535(3) 0.0896(3) 0.1309(17) Uani 1 1 d .
H12 H 0.2975 1.1992 0.0638 0.157 Uiso 1 1 calc R
C36 C 0.3364(6) 0.6910(3) 0.7000(3) 0.1348(18) Uani 1 1 d .
H36 H 0.4071 0.6761 0.7283 0.162 Uiso 1 1 calc R
C11 C 0.1550(6) 1.1224(4) 0.0577(3) 0.140(2) Uani 1 1 d .
H11 H 0.1196 1.1488 0.0123 0.168 Uiso 1 1 calc R
C33 C 0.3972(5) 0.6176(4) 0.4966(4) 0.149(2) Uani 1 1 d .
H33 H 0.4571 0.5895 0.4706 0.178 Uiso 1 1 calc R
C34 C 0.4120(5) 0.6357(4) 0.5744(4) 0.1432(19) Uani 1 1 d .
H34 H 0.4819 0.6175 0.6020 0.172 Uiso 1 1 calc R
C39 C -0.2033(6) 0.9238(6) 0.2843(3) 0.192(3) Uani 1 1 d .
H39A H -0.1413 0.8812 0.2734 0.231 Uiso 1 1 calc R
H39B H -0.2683 0.8884 0.3028 0.231 Uiso 1 1 calc R
C40 C -0.2405(12) 0.9545(8) 0.2182(5) 0.311(7) Uani 1 1 d .
H40A H -0.1838 1.0007 0.2059 0.374 Uiso 1 1 calc R
H40B H -0.3136 0.9860 0.2279 0.374 Uiso 1 1 calc R
C90 C 0.1108(2) 0.97228(17) 0.33262(14) 0.0621(6) Uani 1 1 d .
H90 H 0.0667 1.0014 0.2920 0.075 Uiso 1 1 calc R
C91 C 0.2375(2) 0.88472(17) 0.45790(14) 0.0643(7) Uani 1 1 d .
H91 H 0.2804 0.8559 0.4993 0.077 Uiso 1 1 calc R
C92 C -0.2649(7) 0.9081(6) 0.1479(5) 0.251(5) Uani 1 1 d .
H92A H -0.2922 0.9497 0.1073 0.376 Uiso 1 1 calc R
H92B H -0.1940 0.8788 0.1327 0.376 Uiso 1 1 calc R
H92C H -0.3253 0.8639 0.1550 0.376 Uiso 1 1 calc R

loop_
_atom_site_aniso_label
_atom_site_aniso_U_11
_atom_site_aniso_U_22
_atom_site_aniso_U_33
_atom_site_aniso_U_23
_atom_site_aniso_U_13
_atom_site_aniso_U_12
C6 0.0731(15) 0.0540(13) 0.0495(12) -0.0072(10) -0.0054(11) 0.0015(11)
N3 0.0729(15) 0.0687(14) 0.0798(15) -0.0078(12) -0.0010(11) 0.0001(11)
C19 0.0693(15) 0.0583(14) 0.0531(13) -0.0061(10) -0.0057(11) 0.0011(11)
C21 0.0787(17) 0.0521(13) 0.0532(13) -0.0053(10) -0.0015(11) -0.0033(11)
C4 0.0656(15) 0.0562(14) 0.0636(14) -0.0117(11) -0.0061(11) -0.0014(11)
C7 0.0831(18) 0.0574(14) 0.0569(14) -0.0016(11) 0.0066(12) 0.0066(12)
C1 0.094(2) 0.0499(14) 0.0655(15) -0.0080(11) 0.0108(14) -0.0085(13)
C22 0.136(3) 0.0539(16) 0.0686(18) 0.0029(13) 0.0053(18) -0.0189(17)
C8 0.105(2) 0.0664(16) 0.0568(15) 0.0011(12) 0.0119(14) 0.0204(15)
C16 0.0801(18) 0.0727(18) 0.0798(18) -0.0012(14) 0.0155(14) 0.0024(14)
C29 0.119(2) 0.0504(14) 0.0729(17) -0.0087(13) 0.0179(17) -0.0112(15)
C23 0.197(4) 0.0596(18) 0.069(2) 0.0095(16) 0.000(3) -0.027(2)
C18 0.0720(17) 0.088(2) 0.0713(17) 0.0016(15) -0.0092(13) 0.0058(15)
C26 0.150(3) 0.0548(17) 0.089(2) -0.0096(15) 0.046(2) -0.0148(19)
C2 0.0824(19) 0.0547(15) 0.090(2) -0.0180(14) 0.0123(15) -0.0046(13)
C30 0.116(3) 0.0595(17) 0.085(2) 0.0202(15) -0.0077(18) -0.0084(16)
C13 0.131(3) 0.079(2) 0.084(2) 0.0222(17) 0.036(2) 0.028(2)
C31 0.107(2) 0.0633(17) 0.088(2) 0.0045(15) 0.0030(17) 0.0081(16)
C9 0.129(3) 0.083(2) 0.0534(15) -0.0001(14) -0.0043(16) 0.0206(19)
C28 0.092(2) 0.0685(19) 0.123(3) -0.0223(19) 0.031(2) -0.0092(16)
C24 0.257(6) 0.064(2) 0.070(2) 0.0010(18) 0.046(3) -0.017(3)
C17 0.0677(17) 0.099(2) 0.095(2) -0.0025(18) 0.0030(15) -0.0043(16)
C37 0.234(6) 0.077(3) 0.084(3) 0.025(2) -0.035(3) -0.041(3)
C27 0.123(3) 0.066(2) 0.133(3) -0.025(2) 0.056(3) -0.012(2)
C38 0.0770(19) 0.106(3) 0.096(2) -0.0070(19) -0.0058(17) 0.0138(17)
C10 0.162(4) 0.126(3) 0.0642(19) 0.006(2) -0.013(2) 0.035(3)
C15 0.096(2) 0.091(2) 0.124(3) 0.014(2) 0.031(2) -0.0016(19)
C32 0.135(3) 0.089(3) 0.122(3) 0.017(2) 0.018(3) 0.033(2)
C35 0.132(3) 0.086(2) 0.113(3) 0.036(2) -0.019(3) -0.010(2)
C14 0.123(3) 0.094(3) 0.128(3) 0.030(2) 0.046(3) 0.005(2)
C25 0.220(6) 0.067(2) 0.100(3) -0.001(2) 0.067(3) -0.013(3)
C12 0.178(5) 0.117(4) 0.102(3) 0.050(3) 0.041(3) 0.048(3)
C36 0.173(5) 0.097(3) 0.127(4) 0.049(3) -0.047(3) -0.028(3)
C11 0.200(5) 0.144(4) 0.077(3) 0.045(3) 0.017(3) 0.067(4)
C33 0.142(4) 0.142(4) 0.165(5) 0.044(4) 0.027(4) 0.051(3)
C34 0.118(4) 0.139(4) 0.170(5) 0.063(4) -0.018(4) 0.020(3)
C39 0.161(5) 0.300(9) 0.108(4) -0.048(5) -0.051(3) 0.017(5)
C40 0.435(17) 0.318(13) 0.165(7) -0.092(8) -0.105(9) 0.031(12)
C90 0.0757(16) 0.0570(14) 0.0517(13) -0.0036(10) -0.0110(11) 0.0028(12)
C91 0.0798(17) 0.0594(15) 0.0518(13) 0.0000(11) -0.0100(11) 0.0031(12)
C92 0.236(8) 0.290(11) 0.211(8) -0.092(7) -0.101(7) 0.085(7)

loop_
_atom_type_symbol
_atom_type_description
_atom_type_scat_dispersion_real
_atom_type_scat_dispersion_imag
_atom_type_scat_source
C C 0.0181 0.0091 'International Tables Vol C Tables 4.2.6.8 and 6.1.1.4'
H H 0.0000 0.0000 'International Tables Vol C Tables 4.2.6.8 and 6.1.1.4'
N N 0.0311 0.0180 'International Tables Vol C Tables 4.2.6.8 and 6.1.1.4'

loop_
_geom_angle_atom_site_label_1
_geom_angle_atom_site_label_2
_geom_angle_atom_site_label_3
_geom_angle
C19 C6 C7 119.2(2)
C90 C6 C19 118.0(2)
C90 C6 C7 122.4(2)
C4 N3 C38 125.8(3)
C2 N3 C4 107.3(2)
C2 N3 C38 126.5(3)
C18 C19 C6 119.4(2)
C91 C19 C6 120.7(2)
C91 C19 C18 119.6(2)
C4 C21 C1 106.3(2)
C91 C21 C4 117.4(2)
C91 C21 C1 135.8(2)
N3 C4 C21 109.8(2)
C90 C4 N3 126.7(2)
C90 C4 C21 123.5(2)
C8 C7 C6 124.1(3)
C16 C7 C6 117.5(2)
C16 C7 C8 118.4(3)
C29 C1 C21 133.5(3)
C2 C1 C21 105.4(2)
C2 C1 C29 120.4(3)
C29 C22 C30 124.7(3)
C23 C22 C29 117.5(4)
C23 C22 C30 117.6(4)
C13 C8 C7 118.7(3)
C9 C8 C7 124.2(3)
C9 C8 C13 117.0(3)
C7 C16 C17 120.1(3)
C7 C16 C15 119.9(3)
C17 C16 C15 120.0(3)
C1 C29 C22 126.1(3)
C1 C29 C26 115.3(3)
C22 C29 C26 118.5(3)
C22 C23 C24 119.2(4)
C37 C23 C22 119.4(5)
C37 C23 C24 121.2(4)
C19 C18 H18 119.9
C17 C18 C19 120.2(3)
C17 C18 H18 119.9
C27 C26 C29 120.2(3)
C27 C26 C25 121.5(4)
C25 C26 C29 118.0(4)
N3 C2 C1 111.2(3)
N3 C2 C28 126.1(3)
C1 C2 C28 122.6(3)
C31 C30 C22 122.9(3)
C35 C30 C22 119.8(3)
C35 C30 C31 117.0(4)
C14 C13 C8 118.9(3)
C12 C13 C8 118.9(4)
C12 C13 C14 122.1(4)
C30 C31 H31 119.2
C32 C31 C30 121.7(4)
C32 C31 H31 119.2
C8 C9 H9 119.4
C10 C9 C8 121.1(4)
C10 C9 H9 119.4
C2 C28 H28 121.8
C27 C28 C2 116.3(4)
C27 C28 H28 121.8
C23 C24 H24 119.4
C25 C24 C23 121.2(4)
C25 C24 H24 119.4
C16 C17 H17 119.1
C18 C17 C16 121.9(3)
C18 C17 H17 119.1
C23 C37 H37 118.8
C36 C37 C23 122.5(4)
C36 C37 H37 118.8
C26 C27 H27 118.1
C28 C27 C26 123.8(4)
C28 C27 H27 118.1
N3 C38 H38A 109.2
N3 C38 H38B 109.2
N3 C38 C39 111.9(4)
H38A C38 H38B 107.9
C39 C38 H38A 109.2
C39 C38 H38B 109.2
C9 C10 H10 119.7
C9 C10 C11 120.6(5)
C11 C10 H10 119.7
C16 C15 H15 119.6
C14 C15 C16 120.8(4)
C14 C15 H15 119.6
C31 C32 H32 119.7
C31 C32 C33 120.6(5)
C33 C32 H32 119.7
C30 C35 C36 119.0(5)
C34 C35 C30 119.0(4)
C34 C35 C36 121.7(5)
C13 C14 H14 119.1
C15 C14 C13 121.8(4)
C15 C14 H14 119.1
C26 C25 H25 119.1
C24 C25 C26 121.7(5)
C24 C25 H25 119.1
C13 C12 H12 118.8
C11 C12 C13 122.4(5)
C11 C12 H12 118.8
C37 C36 C35 119.7(5)
C37 C36 H36 120.2
C35 C36 H36 120.2
C10 C11 H11 120.3
C12 C11 C10 119.4(4)
C12 C11 H11 120.3
C32 C33 H33 120.4
C34 C33 C32 119.2(5)
C34 C33 H33 120.4
C35 C34 H34 118.9
C33 C34 C35 122.2(5)
C33 C34 H34 118.9
C38 C39 H39A 105.6
C38 C39 H39B 105.6
H39A C39 H39B 106.1
C40 C39 C38 126.8(8)
C40 C39 H39A 105.6
C40 C39 H39B 105.6
C39 C40 H40A 105.2
C39 C40 H40B 105.2
C39 C40 C92 128.5(10)
H40A C40 H40B 105.9
C92 C40 H40A 105.2
C92 C40 H40B 105.2
C6 C90 H90 120.3
C4 C90 C6 119.3(2)
C4 C90 H90 120.3
C19 C91 H91 119.7
C21 C91 C19 120.6(2)
C21 C91 H91 119.7
C40 C92 H92A 109.5
C40 C92 H92B 109.5
C40 C92 H92C 109.5
H92A C92 H92B 109.5
H92A C92 H92C 109.5
H92B C92 H92C 109.5

loop_
_geom_bond_atom_site_label_1
_geom_bond_atom_site_label_2
_geom_bond_distance
C6 C19 1.422(3)
C6 C7 1.460(4)
C6 C90 1.400(4)
N3 C4 1.385(3)
N3 C2 1.378(4)
N3 C38 1.441(4)
C19 C18 1.419(4)
C19 C91 1.407(4)
C21 C4 1.407(3)
C21 C1 1.461(4)
C21 C91 1.377(4)
C4 C90 1.373(4)
C7 C8 1.439(4)
C7 C16 1.398(4)
C1 C29 1.426(4)
C1 C2 1.394(4)
C22 C29 1.437(5)
C22 C23 1.416(4)
C22 C30 1.445(5)
C8 C13 1.431(5)
C8 C9 1.409(5)
C16 C17 1.420(4)
C16 C15 1.430(5)
C29 C26 1.443(5)
C23 C24 1.435(7)
C23 C37 1.405(7)
C18 H18 0.9300
C18 C17 1.348(4)
C26 C27 1.387(6)
C26 C25 1.419(6)
C2 C28 1.411(4)
C30 C31 1.410(4)
C30 C35 1.410(5)
C13 C14 1.410(6)
C13 C12 1.400(5)
C31 H31 0.9300
C31 C32 1.361(5)
C9 H9 0.9300
C9 C10 1.375(4)
C28 H28 0.9300
C28 C27 1.356(5)
C24 H24 0.9300
C24 C25 1.327(7)
C17 H17 0.9300
C37 H37 0.9300
C37 C36 1.349(7)
C27 H27 0.9300
C38 H38A 0.9700
C38 H38B 0.9700
C38 C39 1.492(6)
C10 H10 0.9300
C10 C11 1.394(7)
C15 H15 0.9300
C15 C14 1.329(6)
C32 H32 0.9300
C32 C33 1.383(6)
C35 C36 1.444(7)
C35 C34 1.402(7)
C14 H14 0.9300
C25 H25 0.9300
C12 H12 0.9300
C12 C11 1.343(7)
C36 H36 0.9300
C11 H11 0.9300
C33 H33 0.9300
C33 C34 1.347(8)
C34 H34 0.9300
C39 H39A 0.9700
C39 H39B 0.9700
C39 C40 1.257(10)
C40 H40A 0.9700
C40 H40B 0.9700
C40 C92 1.389(9)
C90 H90 0.9300
C91 H91 0.9300
C92 H92A 0.9600
C92 H92B 0.9600
C92 H92C 0.9600

loop_
_geom_torsion_atom_site_label_1
_geom_torsion_atom_site_label_2
_geom_torsion_atom_site_label_3
_geom_torsion_atom_site_label_4
_geom_torsion
C6 C19 C18 C17 5.6(4)
C6 C19 C91 C21 -3.7(4)
C6 C7 C8 C13 163.2(3)
C6 C7 C8 C9 -20.6(4)
C6 C7 C16 C17 12.8(4)
C6 C7 C16 C15 -166.2(3)
N3 C4 C90 C6 174.4(2)
N3 C2 C28 C27 -167.7(3)
N3 C38 C39 C40 -148.6(9)
C19 C6 C7 C8 168.6(2)
C19 C6 C7 C16 -14.3(3)
C19 C6 C90 C4 -4.2(3)
C19 C18 C17 C16 -7.3(5)
C21 C4 C90 C6 -2.2(4)
C21 C1 C29 C22 -16.7(5)
C21 C1 C29 C26 159.3(3)
C21 C1 C2 N3 3.5(3)
C21 C1 C2 C28 -172.4(2)
C4 N3 C2 C1 -2.6(3)
C4 N3 C2 C28 173.1(3)
C4 N3 C38 C39 89.7(5)
C4 C21 C1 C29 -172.9(3)
C4 C21 C1 C2 -3.0(3)
C4 C21 C91 C19 -2.7(4)
C7 C6 C19 C18 5.3(3)
C7 C6 C19 C91 179.6(2)
C7 C6 C90 C4 -176.4(2)
C7 C8 C13 C14 7.1(5)
C7 C8 C13 C12 -175.4(3)
C7 C8 C9 C10 176.3(3)
C7 C16 C17 C18 -2.2(5)
C7 C16 C15 C14 -1.0(5)
C1 C21 C4 N3 1.5(3)
C1 C21 C4 C90 178.6(2)
C1 C21 C91 C19 -172.8(3)
C1 C29 C26 C27 13.3(4)
C1 C29 C26 C25 -160.0(3)
C1 C2 C28 C27 7.5(4)
C22 C29 C26 C27 -170.3(3)
C22 C29 C26 C25 16.4(4)
C22 C23 C24 C25 2.5(6)
C22 C23 C37 C36 -7.0(6)
C22 C30 C31 C32 -178.2(3)
C22 C30 C35 C36 4.2(5)
C22 C30 C35 C34 179.1(4)
C8 C7 C16 C17 -169.9(3)
C8 C7 C16 C15 11.1(4)
C8 C13 C14 C15 3.2(6)
C8 C13 C12 C11 -2.5(7)
C8 C9 C10 C11 1.0(6)
C16 C7 C8 C13 -14.0(4)
C16 C7 C8 C9 162.3(3)
C16 C15 C14 C13 -6.3(6)
C29 C1 C2 N3 175.0(2)
C29 C1 C2 C28 -0.8(4)
C29 C22 C23 C24 14.0(4)
C29 C22 C23 C37 -169.2(3)
C29 C22 C30 C31 -15.3(5)
C29 C22 C30 C35 170.9(3)
C29 C26 C27 C28 -7.2(5)
C29 C26 C25 C24 0.2(6)
C23 C22 C29 C1 152.7(3)
C23 C22 C29 C26 -23.1(4)
C23 C22 C30 C31 159.1(3)
C23 C22 C30 C35 -14.6(4)
C23 C24 C25 C26 -9.8(6)
C23 C37 C36 C35 -3.9(7)
C18 C19 C91 C21 170.6(2)
C2 N3 C4 C21 0.6(3)
C2 N3 C4 C90 -176.4(2)
C2 N3 C38 C39 -98.7(5)
C2 C1 C29 C22 174.6(3)
C2 C1 C29 C26 -9.4(4)
C2 C28 C27 C26 -3.4(5)
C30 C22 C29 C1 -32.8(4)
C30 C22 C29 C26 151.3(3)
C30 C22 C23 C24 -160.9(3)
C30 C22 C23 C37 16.0(5)
C30 C31 C32 C33 0.1(6)
C30 C35 C36 C37 5.2(6)
C30 C35 C34 C33 -1.8(7)
C13 C8 C9 C10 -7.4(5)
C13 C12 C11 C10 -4.1(8)
C31 C30 C35 C36 -169.9(3)
C31 C30 C35 C34 5.0(5)
C31 C32 C33 C34 3.2(8)
C9 C8 C13 C14 -169.5(3)
C9 C8 C13 C12 8.0(5)
C9 C10 C11 C12 4.9(7)
C24 C23 C37 C36 169.8(4)
C17 C16 C15 C14 179.9(4)
C37 C23 C24 C25 -174.3(4)
C27 C26 C25 C24 -173.0(4)
C38 N3 C4 C21 173.6(3)
C38 N3 C4 C90 -3.4(4)
C38 N3 C2 C1 -175.5(3)
C38 N3 C2 C28 0.2(4)
C38 C39 C40 C92 167.0(10)
C15 C16 C17 C18 176.8(3)
C32 C33 C34 C35 -2.4(9)
C35 C30 C31 C32 -4.2(5)
C14 C13 C12 C11 175.0(4)
C25 C26 C27 C28 165.8(3)
C12 C13 C14 C15 -174.3(4)
C36 C35 C34 C33 172.9(5)
C34 C35 C36 C37 -169.6(5)
C90 C6 C19 C18 -167.2(2)
C90 C6 C19 C91 7.2(3)
C90 C6 C7 C8 -19.3(4)
C90 C6 C7 C16 157.8(2)
C91 C19 C18 C17 -168.8(3)
C91 C21 C4 N3 -171.3(2)
C91 C21 C4 C90 5.8(4)
C91 C21 C1 C29 -2.0(5)
C91 C21 C1 C2 167.9(3)
